data_7013647
loop_
_publ_author_name
'Stuart D. Reid'
'Alexander J. Blake'
'Walter K\"ockenberger'
'Claire Wilson'
'Jason B. Love'

_publ_section_title
;
 Double-stranded, [4 + 4] helicates of Fe(II) and Mn(II) supported by
 an extended dipyrrolide ligand
;
_journal_issue 23
_journal_name_full 'Dalton Trans.'
_journal_page_first 4387
_journal_page_last 4388
_journal_paper_doi 10.1039/b311093a
_journal_year 2003
_chemical_formula_moiety 'C21 H32 N4'
_chemical_formula_sum 'C21 H32 N4'
_chemical_formula_weight 340.51
_chemical_name_systematic
;
?
;
_space_group_IT_number 15
_symmetry_cell_setting monoclinic
_symmetry_space_group_name_Hall '-C 2yc'
_symmetry_space_group_name_H-M 'C 1 2/c 1'
_atom_sites_solution_hydrogens geom
_atom_sites_solution_primary direct
_atom_sites_solution_secondary 'difference Fourier'
_audit_creation_method SHELXL-97
_cell_angle_alpha 90.00
_cell_angle_beta 112.609(2)
_cell_angle_gamma 90.00
_cell_formula_units_Z 4
_cell_length_a 19.508(2)
_cell_length_b 10.4058(10)
_cell_length_c 10.7926(10)
_cell_measurement_reflns_used 2422
_cell_measurement_temperature 150(2)
_cell_measurement_theta_max 27.25
_cell_measurement_theta_min 2.25
_cell_volume 2022.5(3)
_computing_cell_refinement 'Bruker SAINT version 6.02a (Bruker, 2000)'
_computing_data_collection 'Bruker SMART version 5.624 (Bruker, 2001)'
_computing_data_reduction 'Bruker SAINT; Bruker SHELXTL (Bruker, 2001)'
_computing_molecular_graphics 'Bruker SHELXTL'
_computing_publication_material 'SHELXL-97; PLATON (Spek, 2002)'
_computing_structure_refinement 'SHELXL-97 (Sheldrick, 1997)'
_computing_structure_solution 'SHELXS-97 (Sheldrick, 1990)'
_diffrn_ambient_temperature 150(2)
_diffrn_measured_fraction_theta_full 0.984
_diffrn_measured_fraction_theta_max 0.982
_diffrn_measurement_device_type 'Bruker SMART1000 CCD area detector'
_diffrn_measurement_method omega
_diffrn_radiation_monochromator graphite
_diffrn_radiation_source 'normal-focus sealed tube'
_diffrn_radiation_type MoK\a
_diffrn_radiation_wavelength 0.71073
_diffrn_reflns_av_R_equivalents 0.017
_diffrn_reflns_av_sigmaI/netI 0.020
_diffrn_reflns_limit_h_max 25
_diffrn_reflns_limit_h_min -23
_diffrn_reflns_limit_k_max 13
_diffrn_reflns_limit_k_min -11
_diffrn_reflns_limit_l_max 14
_diffrn_reflns_limit_l_min -13
_diffrn_reflns_number 5998
_diffrn_reflns_theta_full 27.50
_diffrn_reflns_theta_max 27.52
_diffrn_reflns_theta_min 2.26
_diffrn_standards_decay_% 0
_exptl_absorpt_coefficient_mu 0.067
_exptl_absorpt_correction_T_max 1.000
_exptl_absorpt_correction_T_min 0.940
_exptl_absorpt_correction_type multi-scan
_exptl_absorpt_process_details '(SADABS version 2.03; Bruker, 2001)'
_exptl_crystal_colour colourless
_exptl_crystal_density_diffrn 1.118
_exptl_crystal_density_method 'not measured'
_exptl_crystal_description column
_exptl_crystal_F_000 744
_exptl_crystal_size_max 0.53
_exptl_crystal_size_mid 0.26
_exptl_crystal_size_min 0.19
_refine_diff_density_max 0.24
_refine_diff_density_min -0.15
_refine_diff_density_rms 0.03
_refine_ls_extinction_method none
_refine_ls_goodness_of_fit_ref 1.035
_refine_ls_hydrogen_treatment 'riding model'
_refine_ls_matrix_type full
_refine_ls_number_parameters 114
_refine_ls_number_reflns 2284
_refine_ls_number_restraints 0
_refine_ls_restrained_S_all 1.035
_refine_ls_R_factor_all 0.0491
_refine_ls_R_factor_gt 0.0378
_refine_ls_shift/su_max 0.001
_refine_ls_shift/su_mean 0.000
_refine_ls_structure_factor_coef Fsqd
_refine_ls_weighting_details 'calc w=1/[\s^2^(Fo^2^)+(0.048P)^2^+1.003P] where P=(Fo^2^+2Fc^2^)/3'
_refine_ls_weighting_scheme calc
_refine_ls_wR_factor_gt 0.0955
_refine_ls_wR_factor_ref 0.1034
_reflns_number_gt 1856
_reflns_number_total 2284
_reflns_threshold_expression >2sigma(I)
_cod_data_source_file b311093a.txt
_cod_data_source_block MNBUPY
_cod_depositor_comments
;
The following automatic conversions were performed:
'_symmetry_cell_setting' value 'Monoclinic' changed to 'monoclinic'
according to '/home/saulius/struct/CIF-dictionaries/cif_core.dic'
dictionary named 'cif_core.dic' version 2.4.1 from 2010-06-29.

Automatic conversion script
Id: cif_fix_enum 1527 2010-12-29 10:47:43Z saulius 

The following automatic conversions were performed:

'_atom_sites_solution_primary' value 'direct methods' was changed to
'direct'.

'_atom_sites_solution_hydrogens' value 'geometrically placed' was
changed to 'geom'.

Automatic conversion script
Id: cif_fix_values 6452 2018-10-05 10:23:21Z andrius 
;
_cod_original_cell_volume 2022.5(6)
_cod_original_sg_symbol_H-M C2/c
_cod_database_code 7013647

loop_
_symmetry_equiv_pos_as_xyz
'x, y, z'
'-x, y, -z+1/2'
'x+1/2, y+1/2, z'
'-x+1/2, y+1/2, -z+1/2'
'-x, -y, -z'
'x, -y, z-1/2'
'-x+1/2, -y+1/2, -z'
'x+1/2, -y+1/2, z-1/2'

loop_
_atom_site_label
_atom_site_type_symbol
_atom_site_fract_x
_atom_site_fract_y
_atom_site_fract_z
_atom_site_U_iso_or_equiv
_atom_site_adp_type
_atom_site_occupancy
_atom_site_symmetry_multiplicity
_atom_site_calc_flag
_atom_site_refinement_flags
_atom_site_disorder_assembly
_atom_site_disorder_group
N1 N 0.16372(5) 1.01337(9) 0.22864(9) 0.0274(2) Uani 1 1 d . . .
N2 N 0.06807(5) 0.80507(9) 0.19604(9) 0.0249(2) Uani 1 1 d . . .
H2 H 0.0924 0.8256 0.2808 0.030 Uiso 1 1 calc R . .
C1 C 0.29009(6) 1.07650(12) 0.35220(13) 0.0362(3) Uani 1 1 d . . .
H1C H 0.2844 1.0406 0.4317 0.054 Uiso 1 1 calc R . .
H1B H 0.3251 1.1486 0.3790 0.054 Uiso 1 1 calc R . .
H1A H 0.3091 1.0100 0.3094 0.054 Uiso 1 1 calc R . .
C2 C 0.18465(7) 1.22674(12) 0.31990(13) 0.0345(3) Uani 1 1 d . . .
H2C H 0.1796 1.1906 0.3999 0.052 Uiso 1 1 calc R . .
H2B H 0.1360 1.2559 0.2567 0.052 Uiso 1 1 calc R . .
H2A H 0.2191 1.2997 0.3460 0.052 Uiso 1 1 calc R . .
C3 C 0.22261(7) 1.17979(12) 0.12842(13) 0.0356(3) Uani 1 1 d . . .
H3C H 0.1740 1.2093 0.0653 0.053 Uiso 1 1 calc R . .
H3B H 0.2417 1.1136 0.0855 0.053 Uiso 1 1 calc R . .
H3A H 0.2572 1.2524 0.1545 0.053 Uiso 1 1 calc R . .
C4 C 0.21471(6) 1.12380(11) 0.25300(11) 0.0279(3) Uani 1 1 d . . .
C5 C 0.12573(6) 0.97426(11) 0.11063(11) 0.0272(3) Uani 1 1 d . . .
H5A H 0.1303 1.0159 0.0358 0.033 Uiso 1 1 calc R . .
C6 C 0.07546(6) 0.86648(11) 0.08946(11) 0.0265(2) Uani 1 1 d . . .
C7 C 0.02862(7) 0.80655(12) -0.02496(12) 0.0325(3) Uani 1 1 d . . .
H7A H 0.0219 0.8282 -0.1144 0.039 Uiso 1 1 calc R . .
C8 C -0.00787(6) 0.70668(11) 0.01455(12) 0.0307(3) Uani 1 1 d . . .
H8A H -0.0436 0.6493 -0.0438 0.037 Uiso 1 1 calc R . .
C9 C 0.01748(6) 0.70734(10) 0.15204(11) 0.0245(2) Uani 1 1 d . . .
C10 C 0.0000 0.62316(14) 0.2500 0.0260(3) Uani 1 2 d S . .
C11 C -0.06730(6) 0.53750(11) 0.17332(13) 0.0332(3) Uani 1 1 d . . .
H11C H -0.1103 0.5917 0.1242 0.050 Uiso 1 1 calc R . .
H11B H -0.0787 0.4833 0.2371 0.050 Uiso 1 1 calc R . .
H11A H -0.0558 0.4830 0.1098 0.050 Uiso 1 1 calc R . .

loop_
_atom_site_aniso_label
_atom_site_aniso_U_11
_atom_site_aniso_U_22
_atom_site_aniso_U_33
_atom_site_aniso_U_23
_atom_site_aniso_U_13
_atom_site_aniso_U_12
N1 0.0261(5) 0.0261(5) 0.0317(5) 0.0024(4) 0.0130(4) -0.0010(4)
N2 0.0237(4) 0.0252(5) 0.0248(5) -0.0010(4) 0.0083(4) -0.0014(4)
C1 0.0271(6) 0.0329(6) 0.0453(7) 0.0031(5) 0.0102(5) -0.0017(5)
C2 0.0366(6) 0.0316(6) 0.0356(7) -0.0018(5) 0.0141(5) 0.0008(5)
C3 0.0407(7) 0.0323(6) 0.0389(7) 0.0020(5) 0.0210(6) -0.0074(5)
C4 0.0278(6) 0.0255(6) 0.0313(6) 0.0024(4) 0.0124(5) -0.0019(4)
C5 0.0281(6) 0.0263(6) 0.0303(6) 0.0041(4) 0.0145(5) 0.0023(4)
C6 0.0262(5) 0.0264(5) 0.0284(6) 0.0016(4) 0.0120(4) 0.0033(4)
C7 0.0343(6) 0.0359(6) 0.0261(6) 0.0000(5) 0.0104(5) 0.0004(5)
C8 0.0267(6) 0.0320(6) 0.0301(6) -0.0046(5) 0.0072(5) -0.0016(5)
C9 0.0189(5) 0.0231(5) 0.0312(6) -0.0019(4) 0.0093(4) 0.0017(4)
C10 0.0230(7) 0.0219(7) 0.0335(8) 0.000 0.0112(6) 0.000
C11 0.0289(6) 0.0278(6) 0.0441(7) -0.0061(5) 0.0154(5) -0.0056(5)

loop_
_atom_type_symbol
_atom_type_description
_atom_type_scat_dispersion_real
_atom_type_scat_dispersion_imag
_atom_type_scat_source
C C 0.0033 0.0016 'International Tables Vol C Tables 4.2.6.8 and 6.1.1.4'
H H 0.0000 0.0000 'International Tables Vol C Tables 4.2.6.8 and 6.1.1.4'
N N 0.0061 0.0033 'International Tables Vol C Tables 4.2.6.8 and 6.1.1.4'

loop_
_geom_angle_atom_site_label_1
_geom_angle_atom_site_label_2
_geom_angle_atom_site_label_3
_geom_angle
_geom_angle_site_symmetry_1
_geom_angle_site_symmetry_3
_geom_angle_publ_flag
C5 N1 C4 121.46(10) . . ?
C9 N2 C6 110.46(9) . . ?
N1 C4 C3 115.45(10) . . ?
N1 C4 C2 105.96(9) . . ?
C3 C4 C2 109.60(10) . . ?
N1 C4 C1 105.96(9) . . ?
C3 C4 C1 110.10(10) . . ?
C2 C4 C1 109.56(10) . . ?
N1 C5 C6 120.34(10) . . ?
N2 C6 C7 107.15(10) . . ?
N2 C6 C5 120.76(10) . . ?
C7 C6 C5 132.08(11) . . ?
C6 C7 C8 107.51(10) . . ?
C9 C8 C7 107.96(10) . . ?
N2 C9 C8 106.92(10) . . ?
N2 C9 C10 121.00(9) . . ?
C8 C9 C10 132.06(10) . . ?
C9 C10 C9 109.05(12) 2 . ?
C9 C10 C11 109.70(6) 2 . ?
C9 C10 C11 109.59(6) . . ?
C11 C10 C11 109.20(13) . 2 ?

loop_
_geom_bond_atom_site_label_1
_geom_bond_atom_site_label_2
_geom_bond_distance
_geom_bond_site_symmetry_2
_geom_bond_publ_flag
N1 C4 1.4757(14) . ?
N1 C5 1.2694(15) . ?
N2 C6 1.3711(14) . ?
N2 C9 1.3686(13) . ?
C1 C4 1.5299(16) . ?
C2 C4 1.5291(16) . ?
C3 C4 1.5266(16) . ?
C5 C6 1.4489(16) . ?
C6 C7 1.3715(16) . ?
C7 C8 1.4150(17) . ?
C8 C9 1.3719(16) . ?
C9 C10 1.5096(14) . ?
C10 C11 1.5387(14) . ?
